data_4082473
loop_
_publ_author_name
'Drinkel, Emma E.'
'Wu, Linglin'
'Linden, Anthony'
'Dorta, Reto'

_publ_section_title
;
 Synthesis, Structure, and Catalytic Studies of Palladium and Platinum
 Bis-Sulfoxide Complexes
;
_journal_issue 3
_journal_name_full Organometallics
_journal_page_first 627
_journal_paper_doi 10.1021/om4000067
_journal_volume 33
_journal_year 2014
_chemical_absolute_configuration ad
_chemical_formula_moiety 'C38 H26 F6 O6 Pd S2, 2(C4 H10 O)'
_chemical_formula_sum 'C46 H46 F6 O8 Pd S2'
_chemical_formula_weight 1011.37
_chemical_name_systematic
; 
 ? 
;
_space_group_IT_number 152
_symmetry_cell_setting trigonal
_symmetry_Int_Tables_number 152
_symmetry_space_group_name_Hall 'P 31 2"'
_symmetry_space_group_name_H-M 'P 31 2 1'
_atom_sites_solution_hydrogens geom
_atom_sites_solution_primary direct
_atom_sites_solution_secondary difmap
_audit_creation_date 08-10-10
_audit_creation_method SHELXL-97
_cell_angle_alpha 90.00
_cell_angle_beta 90.00
_cell_angle_gamma 120.00
_cell_formula_units_Z 3
_cell_length_a 10.9606(1)
_cell_length_b 10.9606(1)
_cell_length_c 28.9827(4)
_cell_measurement_reflns_used 41903
_cell_measurement_temperature 160(1)
_cell_measurement_theta_max 30.0
_cell_measurement_theta_min 2.0
_cell_volume 3015.35(6)
_computing_cell_refinement 'DENZO-SMN (Otwinowski & Minor, 1997)'
_computing_data_collection 'COLLECT (Nonius, 2000)'
_computing_data_reduction 'DENZO-SMN and SCALEPACK (Otwinowski & Minor, 1997)'
_computing_molecular_graphics 'ORTEPII (Johnson, 1976)'
_computing_publication_material 'SHELXL97 and PLATON (Spek, 2006)'
_computing_structure_refinement 'SHELXL97 (Sheldrick, 1997)'
_computing_structure_solution 'SHELXS97 (Sheldrick, 1997)'
_diffrn_ambient_temperature 160(1)
_diffrn_detector '65 mm CCD camera on \k goniostat'
_diffrn_detector_area_resol_mean 9
_diffrn_measured_fraction_theta_full 0.999
_diffrn_measured_fraction_theta_max 0.999
_diffrn_measurement_device_type 'Nonius KappaCCD area-detector diffractometer'
_diffrn_measurement_method '\f and \w scans with \k offsets'
_diffrn_radiation_monochromator 'horizontally mounted graphite crystal'
_diffrn_radiation_source 'Nonius FR590 sealed tube generator'
_diffrn_radiation_type 'Mo K\a'
_diffrn_radiation_wavelength 0.71073
_diffrn_reflns_av_R_equivalents 0.0730
_diffrn_reflns_av_sigmaI/netI 0.0392
_diffrn_reflns_limit_h_max 7
_diffrn_reflns_limit_h_min -15
_diffrn_reflns_limit_k_max 15
_diffrn_reflns_limit_k_min 0
_diffrn_reflns_limit_l_max 40
_diffrn_reflns_limit_l_min 0
_diffrn_reflns_number 45433
_diffrn_reflns_theta_full 30.02
_diffrn_reflns_theta_max 30.02
_diffrn_reflns_theta_min 2.11
_diffrn_standards_decay_% 0
_diffrn_standards_number 0
_exptl_absorpt_coefficient_mu 0.652
_exptl_absorpt_correction_T_max 0.914
_exptl_absorpt_correction_T_min 0.802
_exptl_absorpt_correction_type multi-scan
_exptl_absorpt_process_details '(Blessing, 1995)'
_exptl_crystal_colour orange
_exptl_crystal_density_diffrn 1.671
_exptl_crystal_density_method 'not measured'
_exptl_crystal_description prism
_exptl_crystal_F_000 1554
_exptl_crystal_size_max 0.25
_exptl_crystal_size_mid 0.20
_exptl_crystal_size_min 0.15
_platon_squeeze_details
;
See _refine_special_details
;
_refine_diff_density_max 0.972
_refine_diff_density_min -0.561
_refine_diff_density_rms 0.165
_refine_ls_abs_structure_details 'Flack & Bernardinelli (2000), ? Friedel pairs'
_refine_ls_abs_structure_Flack -0.10(4)
_refine_ls_extinction_coef 0.0072(8)
_refine_ls_extinction_expression Fc^*^=kFc[1+0.001xFc^2^\l^3^/sin(2\q)]^-1/4^
_refine_ls_extinction_method SHELXL
_refine_ls_goodness_of_fit_ref 1.121
_refine_ls_hydrogen_treatment constr
_refine_ls_matrix_type full
_refine_ls_number_parameters 270
_refine_ls_number_reflns 5858
_refine_ls_number_restraints 105
_refine_ls_restrained_S_all 1.164
_refine_ls_R_factor_all 0.0618
_refine_ls_R_factor_gt 0.0494
_refine_ls_shift/su_max 0.001
_refine_ls_shift/su_mean 0.000
_refine_ls_structure_factor_coef Fsqd
_refine_ls_weighting_details 'w=1/[\s^2^(Fo^2^)+(0.0801P)^2^+1.3034P] where P=(Fo^2^+2Fc^2^)/3'
_refine_ls_weighting_scheme calc
_refine_ls_wR_factor_gt 0.1336
_refine_ls_wR_factor_ref 0.1399
_reflns_number_gt 4958
_reflns_number_total 5859
_reflns_threshold_expression 'I > 2\s(I)'
_cod_data_source_file om4000067_si_001.cif
_cod_data_source_block 6
_cod_original_sg_symbol_H-M 'P 31 2 1     '
_cod_database_code 4082473

loop_
_symmetry_equiv_pos_as_xyz
'x, y, z'
'-y, x-y, z+1/3'
'-x+y, -x, z+2/3'
'y, x, -z'
'-x, -x+y, -z+1/3'
'x-y, -y, -z+2/3'

loop_
_atom_site_label
_atom_site_type_symbol
_atom_site_fract_x
_atom_site_fract_y
_atom_site_fract_z
_atom_site_U_iso_or_equiv
_atom_site_adp_type
_atom_site_occupancy
_atom_site_symmetry_multiplicity
_atom_site_calc_flag
_atom_site_refinement_flags
_atom_site_disorder_assembly
_atom_site_disorder_group
Pd1 Pd 0.0000 0.78010(4) 0.1667 0.02967(12) Uani 1 2 d S . .
S3 S 0.07564(11) 0.95340(10) 0.11424(3) 0.0317(2) Uani 1 1 d . . .
F1A F 0.2187(10) 0.5356(6) 0.0984(3) 0.093(2) Uani 0.446(6) 1 d PDU A 1
F2A F 0.4000(5) 0.7373(10) 0.0969(3) 0.097(3) Uani 0.446(6) 1 d PDU A 1
F3A F 0.2343(10) 0.6889(10) 0.0505(2) 0.090(2) Uani 0.446(6) 1 d PDU A 1
F1B F 0.1685(6) 0.5733(8) 0.0649(3) 0.089(2) Uani 0.554(6) 1 d PDU A 2
F2B F 0.3224(9) 0.6083(9) 0.1150(3) 0.098(2) Uani 0.554(6) 1 d PDU A 2
F3B F 0.3571(8) 0.7703(7) 0.0683(3) 0.107(3) Uani 0.554(6) 1 d PDU A 2
O1 O 0.0656(3) 0.6793(3) 0.12235(11) 0.0399(7) Uani 1 1 d . . .
O2 O 0.2745(4) 0.8096(4) 0.15757(13) 0.0536(9) Uani 1 1 d . . .
O3 O 0.1796(3) 0.9547(4) 0.08246(10) 0.0442(7) Uani 1 1 d . . .
C1 C -0.1999(5) 0.8171(6) 0.08511(15) 0.0418(10) Uani 1 1 d . . .
H1 H -0.2159 0.7457 0.1068 0.050 Uiso 1 1 calc R . .
C2 C -0.3058(5) 0.8026(6) 0.05595(15) 0.0506(12) Uani 1 1 d . . .
H2 H -0.3952 0.7191 0.0571 0.061 Uiso 1 1 calc R . .
C3 C -0.2838(5) 0.9087(7) 0.02472(15) 0.0523(13) Uani 1 1 d . . .
C4 C -0.1514(5) 1.0309(7) 0.02374(14) 0.0543(12) Uani 1 1 d . . .
H4 H -0.1355 1.1049 0.0032 0.065 Uiso 1 1 calc R . .
C5 C -0.0444(5) 1.0460(6) 0.05183(15) 0.0476(12) Uani 1 1 d . . .
H5 H 0.0453 1.1291 0.0505 0.057 Uiso 1 1 calc R . .
C6 C -0.0682(5) 0.9397(5) 0.08190(13) 0.0360(9) Uani 1 1 d . . .
C7 C 0.1537(4) 1.1214(4) 0.14182(12) 0.0320(8) Uani 1 1 d . . .
C8 C 0.0802(4) 1.1720(4) 0.16563(13) 0.0322(8) Uani 1 1 d . . .
C9 C 0.1565(5) 1.3023(4) 0.19031(16) 0.0402(9) Uani 1 1 d . . .
C10 C 0.3082(5) 1.3744(5) 0.18967(18) 0.0455(10) Uani 1 1 d . . .
C11 C 0.3764(5) 1.3150(5) 0.16466(17) 0.0483(11) Uani 1 1 d . . .
H11 H 0.4764 1.3621 0.1645 0.058 Uiso 1 1 calc R . .
C12 C 0.3036(4) 1.1931(5) 0.14099(15) 0.0390(9) Uani 1 1 d . . .
H12 H 0.3518 1.1558 0.1240 0.047 Uiso 1 1 calc R . .
C13 C 0.3833(6) 1.5001(6) 0.2141(2) 0.0655(16) Uani 1 1 d . . .
H13 H 0.4834 1.5474 0.2146 0.079 Uiso 1 1 calc R . .
C14 C 0.3126(7) 1.5563(6) 0.2376(3) 0.077(2) Uani 1 1 d . . .
H14 H 0.3644 1.6420 0.2542 0.092 Uiso 1 1 calc R . .
C15 C 0.1668(6) 1.4884(6) 0.2370(3) 0.0692(17) Uani 1 1 d . . .
H15 H 0.1196 1.5303 0.2519 0.083 Uiso 1 1 calc R . .
C16 C 0.0903(5) 1.3619(5) 0.21522(18) 0.0491(11) Uani 1 1 d . . .
H16 H -0.0097 1.3136 0.2170 0.059 Uiso 1 1 calc R . .
C17 C 0.1981(5) 0.7267(5) 0.12884(18) 0.0450(11) Uani 1 1 d . A .
C18 C -0.4011(6) 0.8907(8) -0.00619(17) 0.0702(19) Uani 1 1 d . . .
H181 H -0.4724 0.8982 0.0121 0.105 Uiso 1 1 calc R . .
H182 H -0.4441 0.7979 -0.0210 0.105 Uiso 1 1 calc R . .
H183 H -0.3638 0.9643 -0.0299 0.105 Uiso 1 1 calc R . .
C19 C 0.2600(4) 0.6699(4) 0.0939(2) 0.0709(15) Uani 1 1 d DU . .

loop_
_atom_site_aniso_label
_atom_site_aniso_U_11
_atom_site_aniso_U_22
_atom_site_aniso_U_33
_atom_site_aniso_U_23
_atom_site_aniso_U_13
_atom_site_aniso_U_12
Pd1 0.0240(2) 0.02936(17) 0.03385(19) -0.00278(8) -0.00555(16) 0.01202(10)
S3 0.0299(5) 0.0402(5) 0.0266(4) 0.0006(3) 0.0015(3) 0.0188(4)
F1A 0.091(5) 0.054(4) 0.133(5) -0.004(4) 0.047(4) 0.036(4)
F2A 0.056(4) 0.104(5) 0.123(6) -0.018(5) 0.036(4) 0.034(4)
F3A 0.082(4) 0.105(5) 0.095(5) -0.015(4) 0.016(4) 0.057(4)
F1B 0.064(4) 0.093(4) 0.102(4) -0.038(4) 0.006(3) 0.034(3)
F2B 0.100(5) 0.097(5) 0.127(5) -0.008(4) 0.012(4) 0.071(4)
F3B 0.090(4) 0.084(4) 0.113(5) 0.005(4) 0.063(4) 0.017(4)
O1 0.0257(14) 0.0333(16) 0.0599(17) -0.0126(13) -0.0021(13) 0.0141(13)
O2 0.0276(15) 0.064(2) 0.067(2) -0.0071(18) -0.0105(15) 0.0212(16)
O3 0.0407(17) 0.064(2) 0.0348(14) -0.0017(14) 0.0056(13) 0.0317(16)
C1 0.042(2) 0.056(3) 0.0287(18) -0.0072(18) -0.0056(16) 0.026(2)
C2 0.042(2) 0.077(4) 0.036(2) -0.005(2) -0.0043(18) 0.032(3)
C3 0.045(3) 0.097(4) 0.0286(19) 0.002(2) 0.0007(18) 0.047(3)
C4 0.056(3) 0.087(4) 0.0312(19) 0.021(2) 0.0088(18) 0.044(3)
C5 0.043(2) 0.075(3) 0.033(2) 0.018(2) 0.0113(18) 0.036(2)
C6 0.040(2) 0.052(2) 0.0240(16) -0.0012(16) -0.0017(15) 0.0291(18)
C7 0.0260(18) 0.0342(18) 0.0321(17) 0.0049(14) 0.0020(14) 0.0123(15)
C8 0.0250(17) 0.031(2) 0.0349(18) 0.0045(14) 0.0007(14) 0.0097(15)
C9 0.031(2) 0.0290(19) 0.057(2) -0.0023(18) -0.0022(18) 0.0120(16)
C10 0.030(2) 0.034(2) 0.067(3) 0.0019(19) -0.002(2) 0.0110(18)
C11 0.0255(18) 0.046(3) 0.063(3) 0.004(2) 0.0037(18) 0.0105(18)
C12 0.0254(19) 0.046(2) 0.044(2) 0.0078(18) 0.0079(16) 0.0169(18)
C13 0.034(2) 0.037(2) 0.117(5) -0.009(3) -0.012(3) 0.011(2)
C14 0.053(3) 0.043(3) 0.129(6) -0.033(3) -0.015(4) 0.020(2)
C15 0.052(3) 0.050(3) 0.110(5) -0.026(3) -0.005(3) 0.029(3)
C16 0.036(2) 0.039(2) 0.072(3) -0.011(2) 0.000(2) 0.0176(19)
C17 0.035(2) 0.037(2) 0.070(3) 0.002(2) -0.001(2) 0.0230(19)
C18 0.057(3) 0.123(6) 0.040(2) 0.013(3) -0.004(2) 0.053(4)
C19 0.050(3) 0.069(3) 0.101(4) -0.003(3) 0.019(3) 0.036(2)

loop_
_atom_type_symbol
_atom_type_description
_atom_type_number_in_cell
_atom_type_scat_dispersion_real
_atom_type_scat_dispersion_imag
_atom_type_scat_source
C C 138 0.0033 0.0016
; International Tables for Crystallography (1992). 
Vol. C, Tables 4.2.6.8 and 6.1.1.4
;
H H 138 0.0000 0.0000
; International Tables for Crystallography (1992). 
Vol. C, Tables 4.2.6.8 and 6.1.1.4
;
F F 18 0.0171 0.0103
; International Tables for Crystallography (1992). 
Vol. C, Tables 4.2.6.8 and 6.1.1.4
;
O O 24 0.0106 0.0060
; International Tables for Crystallography (1992). 
Vol. C, Tables 4.2.6.8 and 6.1.1.4
;
Pd Pd 3 -0.9988 1.0072
; International Tables for Crystallography (1992). 
Vol. C, Tables 4.2.6.8 and 6.1.1.4
;
S S 6 0.1246 0.1234
; International Tables for Crystallography (1992). 
Vol. C, Tables 4.2.6.8 and 6.1.1.4
;

loop_
_geom_angle_atom_site_label_1
_geom_angle_atom_site_label_2
_geom_angle_atom_site_label_3
_geom_angle
_geom_angle_site_symmetry_3
O1 Pd1 O1 88.56(18) 5
O1 Pd1 S3 175.72(9) 5
O1 Pd1 S3 87.19(9) .
S3 Pd1 S3 97.07(5) 5
O3 S3 C6 108.88(18) .
O3 S3 C7 107.65(19) .
C6 S3 C7 105.7(2) .
O3 S3 Pd1 113.07(15) .
C6 S3 Pd1 110.48(16) .
C7 S3 Pd1 110.72(12) .
C17 O1 Pd1 108.7(3) .
C2 C1 C6 118.3(5) .
C2 C1 H1 120.8 .
C6 C1 H1 120.8 .
C1 C2 C3 121.1(5) .
C1 C2 H2 119.5 .
C3 C2 H2 119.5 .
C2 C3 C4 118.4(5) .
C2 C3 C18 119.9(5) .
C4 C3 C18 121.7(5) .
C5 C4 C3 121.3(5) .
C5 C4 H4 119.3 .
C3 C4 H4 119.3 .
C4 C5 C6 119.3(5) .
C4 C5 H5 120.4 .
C6 C5 H5 120.4 .
C5 C6 C1 121.6(4) .
C5 C6 S3 118.7(4) .
C1 C6 S3 119.5(4) .
C8 C7 C12 122.3(4) .
C8 C7 S3 124.6(3) .
C12 C7 S3 112.8(3) .
C7 C8 C9 119.1(4) .
C7 C8 C8 121.9(3) 5
C9 C8 C8 119.0(3) 5
C16 C9 C8 122.9(4) .
C16 C9 C10 118.5(4) .
C8 C9 C10 118.6(4) .
C13 C10 C11 121.9(4) .
C13 C10 C9 119.1(5) .
C11 C10 C9 119.0(4) .
C12 C11 C10 122.0(4) .
C12 C11 H11 119.0 .
C10 C11 H11 119.0 .
C11 C12 C7 119.0(4) .
C11 C12 H12 120.5 .
C7 C12 H12 120.5 .
C14 C13 C10 120.2(5) .
C14 C13 H13 119.9 .
C10 C13 H13 119.9 .
C15 C14 C13 120.5(5) .
C15 C14 H14 119.8 .
C13 C14 H14 119.8 .
C16 C15 C14 120.6(5) .
C16 C15 H15 119.7 .
C14 C15 H15 119.7 .
C15 C16 C9 121.1(5) .
C15 C16 H16 119.5 .
C9 C16 H16 119.5 .
O2 C17 O1 128.4(4) .
O2 C17 C19 119.1(4) .
O1 C17 C19 112.5(4) .
C3 C18 H181 109.5 .
C3 C18 H182 109.5 .
H181 C18 H182 109.5 .
C3 C18 H183 109.5 .
H181 C18 H183 109.5 .
H182 C18 H183 109.5 .
F3B C19 F1A 132.7(7) .
F3B C19 F2B 106.2(4) .
F1A C19 F2B 50.2(4) .
F3B C19 F3A 58.7(4) .
F1A C19 F3A 106.8(4) .
F2B C19 F3A 136.2(7) .
F3B C19 F1B 106.6(4) .
F1A C19 F1B 58.0(4) .
F2B C19 F1B 105.2(4) .
F3A C19 F1B 52.6(4) .
F3B C19 F2A 49.1(4) .
F1A C19 F2A 105.8(4) .
F2B C19 F2A 60.6(4) .
F3A C19 F2A 104.6(4) .
F1B C19 F2A 133.3(7) .
F3B C19 C17 112.0(5) .
F1A C19 C17 114.8(5) .
F2B C19 C17 110.5(5) .
F3A C19 C17 113.2(5) .
F1B C19 C17 115.7(5) .
F2A C19 C17 110.8(5) .

loop_
_geom_bond_atom_site_label_1
_geom_bond_atom_site_label_2
_geom_bond_distance
_geom_bond_site_symmetry_2
Pd1 O1 2.045(3) .
Pd1 S3 2.2427(10) .
S3 O3 1.460(3) .
S3 C6 1.775(4) .
S3 C7 1.785(4) .
F1A C19 1.312(5) .
F2A C19 1.331(5) .
F3A C19 1.326(5) .
F1B C19 1.329(5) .
F2B C19 1.326(5) .
F3B C19 1.312(5) .
O1 C17 1.289(5) .
O2 C17 1.208(6) .
C1 C2 1.380(6) .
C1 C6 1.400(7) .
C1 H1 0.9500 .
C2 C3 1.396(8) .
C2 H2 0.9500 .
C3 C4 1.399(8) .
C3 C18 1.497(7) .
C4 C5 1.368(7) .
C4 H4 0.9500 .
C5 C6 1.371(6) .
C5 H5 0.9500 .
C7 C8 1.371(6) .
C7 C12 1.423(6) .
C8 C9 1.433(6) .
C8 C8 1.525(7) 5
C9 C16 1.396(6) .
C9 C10 1.441(6) .
C10 C13 1.393(7) .
C10 C11 1.413(7) .
C11 C12 1.351(7) .
C11 H11 0.9500 .
C12 H12 0.9500 .
C13 C14 1.387(8) .
C13 H13 0.9500 .
C14 C15 1.385(9) .
C14 H14 0.9500 .
C15 C16 1.365(7) .
C15 H15 0.9500 .
C16 H16 0.9500 .
C17 C19 1.516(7) .
C18 H181 0.9800 .
C18 H182 0.9800 .
C18 H183 0.9800 .

loop_
_geom_torsion_atom_site_label_1
_geom_torsion_atom_site_label_2
_geom_torsion_atom_site_label_3
_geom_torsion_atom_site_label_4
_geom_torsion
_geom_torsion_site_symmetry_1
_geom_torsion_site_symmetry_4
O1 Pd1 S3 O3 -21.41(17) . .
S3 Pd1 S3 O3 158.20(16) 5 .
O1 Pd1 S3 C6 100.90(17) . .
S3 Pd1 S3 C6 -79.49(15) 5 .
O1 Pd1 S3 C7 -142.31(17) . .
S3 Pd1 S3 C7 37.30(14) 5 .
O1 Pd1 O1 C17 -96.0(3) 5 .
S3 Pd1 O1 C17 84.4(3) . .
C6 C1 C2 C3 -1.5(7) . .
C1 C2 C3 C4 -0.2(8) . .
C1 C2 C3 C18 -179.4(5) . .
C2 C3 C4 C5 1.4(8) . .
C18 C3 C4 C5 -179.4(5) . .
C3 C4 C5 C6 -0.8(8) . .
C4 C5 C6 C1 -1.0(7) . .
C4 C5 C6 S3 174.2(4) . .
C2 C1 C6 C5 2.2(7) . .
C2 C1 C6 S3 -173.0(3) . .
O3 S3 C6 C5 -62.7(4) . .
C7 S3 C6 C5 52.7(4) . .
Pd1 S3 C6 C5 172.6(3) . .
O3 S3 C6 C1 112.7(4) . .
C7 S3 C6 C1 -131.9(4) . .
Pd1 S3 C6 C1 -12.1(4) . .
O3 S3 C7 C8 164.3(3) . .
C6 S3 C7 C8 48.0(4) . .
Pd1 S3 C7 C8 -71.7(4) . .
O3 S3 C7 C12 -22.2(3) . .
C6 S3 C7 C12 -138.4(3) . .
Pd1 S3 C7 C12 101.9(3) . .
C12 C7 C8 C9 0.5(6) . .
S3 C7 C8 C9 173.5(3) . .
C12 C7 C8 C8 -177.8(4) . 5
S3 C7 C8 C8 -4.8(6) . 5
C7 C8 C9 C16 179.6(4) . .
C8 C8 C9 C16 -2.1(7) 5 .
C7 C8 C9 C10 -0.8(6) . .
C8 C8 C9 C10 177.5(4) 5 .
C16 C9 C10 C13 0.5(7) . .
C8 C9 C10 C13 -179.1(5) . .
C16 C9 C10 C11 179.9(5) . .
C8 C9 C10 C11 0.3(7) . .
C13 C10 C11 C12 180.0(5) . .
C9 C10 C11 C12 0.6(8) . .
C10 C11 C12 C7 -0.9(7) . .
C8 C7 C12 C11 0.4(6) . .
S3 C7 C12 C11 -173.4(4) . .
C11 C10 C13 C14 178.9(6) . .
C9 C10 C13 C14 -1.7(9) . .
C10 C13 C14 C15 -0.1(11) . .
C13 C14 C15 C16 3.1(12) . .
C14 C15 C16 C9 -4.4(10) . .
C8 C9 C16 C15 -177.8(6) . .
C10 C9 C16 C15 2.6(8) . .
Pd1 O1 C17 O2 4.5(6) . .
Pd1 O1 C17 C19 -173.7(3) . .
O2 C17 C19 F3B -61.2(7) . .
O1 C17 C19 F3B 117.1(5) . .
O2 C17 C19 F1A 111.6(6) . .
O1 C17 C19 F1A -70.1(7) . .
O2 C17 C19 F2B 57.0(6) . .
O1 C17 C19 F2B -124.7(5) . .
O2 C17 C19 F3A -125.3(6) . .
O1 C17 C19 F3A 53.0(6) . .
O2 C17 C19 F1B 176.4(5) . .
O1 C17 C19 F1B -5.3(6) . .
O2 C17 C19 F2A -8.2(7) . .
O1 C17 C19 F2A 170.1(6) . .

loop_
_platon_squeeze_void_nr
_platon_squeeze_void_average_x
_platon_squeeze_void_average_y
_platon_squeeze_void_average_z
_platon_squeeze_void_volume
_platon_squeeze_void_count_electrons
_platon_squeeze_void_content
1 0.363 0.363 -0.000 170 91 ' '
2 -0.363 -0.000 0.333 170 91 ' '
3 -0.000 0.637 0.667 170 91 ' '
